data_4025083
loop_
_publ_author_name
'Gary J. Richards'
'Jonathan P. Hill'
'Navaneetha K. Subbaiyan'
'Francis D'Souza'
'Paul A. Karr'
'Mark R. J. Elsegood'
'Simon J. Teat'
'Toshiyuki Mori'
'Katsuhiko Ariga'

_publ_section_title
;
Pyrazinacenes: Aza Analogues of Acenes
;
_journal_name_full 'Journal of Organic Chemistry'
_journal_page_first 8914
_journal_page_last 8923
_journal_paper_doi 10.1021/jo901832n
_journal_volume 74
_journal_year 2009
_chemical_formula_moiety 'C22 H16 N6 O2'
_chemical_formula_sum 'C22 H16 N6 O2'
_chemical_formula_weight 396.41
_chemical_name_systematic
;
 ?
;
_space_group_IT_number 15
_symmetry_cell_setting monoclinic
_symmetry_space_group_name_Hall '-C 2yc'
_symmetry_space_group_name_H-M 'C 1 2/c 1'
_atom_sites_solution_hydrogens geom
_atom_sites_solution_primary direct
_atom_sites_solution_secondary difmap
_audit_creation_method SHELXL-97
_cell_angle_alpha 90.00
_cell_angle_beta 107.786(3)
_cell_angle_gamma 90.00
_cell_formula_units_Z 4
_cell_length_a 17.6352(9)
_cell_length_b 16.8426(8)
_cell_length_c 6.6854(3)
_cell_measurement_reflns_used 2766
_cell_measurement_temperature 150(2)
_cell_measurement_theta_max 29.99
_cell_measurement_theta_min 3.58
_cell_volume 1890.81(16)
_computing_cell_refinement 'Bruker SAINT'
_computing_data_collection 'Bruker APEX 2'
_computing_data_reduction 'Bruker SAINT'
_computing_molecular_graphics 'Bruker SHELXTL'
_computing_publication_material 'Bruker SHELXTL and local programs'
_computing_structure_refinement 'SHELXL-97 (Sheldrick, 2008)'
_computing_structure_solution 'SHELXL-97 (Sheldrick, 2008)'
_diffrn_ambient_temperature 150(2)
_diffrn_measured_fraction_theta_full 0.995
_diffrn_measured_fraction_theta_max 0.995
_diffrn_measurement_device_type 'Bruker APEX II CCD diffractometer'
_diffrn_measurement_method '\w rotation with narrow frames'
_diffrn_radiation_monochromator 'silicon 111'
_diffrn_radiation_source 'Advanced Light Source station 11.3.1'
_diffrn_radiation_type synchrotron
_diffrn_radiation_wavelength 0.7749
_diffrn_reflns_av_R_equivalents 0.0311
_diffrn_reflns_av_sigmaI/netI 0.0247
_diffrn_reflns_limit_h_max 22
_diffrn_reflns_limit_h_min -22
_diffrn_reflns_limit_k_max 21
_diffrn_reflns_limit_k_min -21
_diffrn_reflns_limit_l_max 8
_diffrn_reflns_limit_l_min -8
_diffrn_reflns_number 11539
_diffrn_reflns_theta_full 30.29
_diffrn_reflns_theta_max 30.29
_diffrn_reflns_theta_min 3.58
_diffrn_standards_decay_% 0
_diffrn_standards_number 0
_exptl_absorpt_coefficient_mu 0.094
_exptl_absorpt_correction_T_max 1.000
_exptl_absorpt_correction_T_min 0.993
_exptl_absorpt_correction_type multi-scan
_exptl_absorpt_process_details 'SADABS v2008/1, Sheldrick, G.M., (2008)'
_exptl_crystal_colour yellow
_exptl_crystal_density_diffrn 1.393
_exptl_crystal_density_method 'not measured'
_exptl_crystal_description plate
_exptl_crystal_F_000 824
_exptl_crystal_size_max 0.08
_exptl_crystal_size_mid 0.04
_exptl_crystal_size_min 0.01
_refine_diff_density_max 0.277
_refine_diff_density_min -0.184
_refine_diff_density_rms 0.038
_refine_ls_extinction_coef 0.0067(12)
_refine_ls_extinction_expression Fc^*^=kFc[1+0.001xFc^2^\l^3^/sin(2\q)]^-1/4^
_refine_ls_extinction_method SHELXL
_refine_ls_goodness_of_fit_ref 1.021
_refine_ls_hydrogen_treatment constr
_refine_ls_matrix_type full
_refine_ls_number_parameters 138
_refine_ls_number_reflns 2179
_refine_ls_number_restraints 0
_refine_ls_restrained_S_all 1.021
_refine_ls_R_factor_all 0.0673
_refine_ls_R_factor_gt 0.0406
_refine_ls_shift/su_max 0.000
_refine_ls_shift/su_mean 0.000
_refine_ls_structure_factor_coef Fsqd
_refine_ls_weighting_details 'calc w=1/[\s^2^(Fo^2^)+(0.0558P)^2^+0.6265P] where P=(Fo^2^+2Fc^2^)/3'
_refine_ls_weighting_scheme calc
_refine_ls_wR_factor_gt 0.0997
_refine_ls_wR_factor_ref 0.1126
_reflns_number_gt 1496
_reflns_number_total 2179
_reflns_threshold_expression I>2\s(I)
_cod_data_source_file jo901832n_si_004.cif
_cod_data_source_block jph4
_cod_original_sg_symbol_H-M C2/c
_cod_database_code 4025083

loop_
_symmetry_equiv_pos_as_xyz
'x, y, z'
'-x, y, -z+1/2'
'x+1/2, y+1/2, z'
'-x+1/2, y+1/2, -z+1/2'
'-x, -y, -z'
'x, -y, z-1/2'
'-x+1/2, -y+1/2, -z'
'x+1/2, -y+1/2, z-1/2'

loop_
_atom_site_label
_atom_site_type_symbol
_atom_site_fract_x
_atom_site_fract_y
_atom_site_fract_z
_atom_site_U_iso_or_equiv
_atom_site_adp_type
_atom_site_occupancy
_atom_site_symmetry_multiplicity
_atom_site_calc_flag
_atom_site_refinement_flags
_atom_site_disorder_assembly
_atom_site_disorder_group
C1 C 0.16089(9) -0.22900(10) 0.9144(3) 0.0435(4) Uani 1 1 d . . .
H1A H 0.1789 -0.2843 0.9335 0.065 Uiso 1 1 calc R . .
H1B H 0.1795 -0.2010 1.0492 0.065 Uiso 1 1 calc R . .
H1C H 0.1827 -0.2031 0.8126 0.065 Uiso 1 1 calc R . .
O1 O 0.07533(6) -0.22680(6) 0.83813(16) 0.0378(3) Uani 1 1 d . . .
C2 C 0.04297(9) -0.15498(8) 0.8005(2) 0.0319(3) Uani 1 1 d . . .
N1 N 0.08436(7) -0.09086(7) 0.85043(18) 0.0325(3) Uani 1 1 d . . .
C3 C 0.04253(8) -0.02071(8) 0.8016(2) 0.0298(3) Uani 1 1 d . . .
N2 N 0.08355(7) 0.04596(7) 0.85553(18) 0.0318(3) Uani 1 1 d . . .
C4 C 0.04141(8) 0.11347(8) 0.8042(2) 0.0295(3) Uani 1 1 d . . .
N3 N 0.08115(7) 0.18283(7) 0.86798(18) 0.0310(3) Uani 1 1 d . . .
C5 C 0.04148(8) 0.24981(8) 0.8169(2) 0.0307(3) Uani 1 1 d . . .
C6 C 0.08533(9) 0.32239(8) 0.9129(2) 0.0322(3) Uani 1 1 d . . .
C7 C 0.16595(9) 0.32898(9) 0.9300(2) 0.0366(4) Uani 1 1 d . . .
H7 H 0.1903 0.2898 0.8676 0.044 Uiso 1 1 calc R . .
C8 C 0.21102(10) 0.39208(9) 1.0370(3) 0.0421(4) Uani 1 1 d . . .
H8 H 0.2656 0.3967 1.0454 0.051 Uiso 1 1 calc R . .
C9 C 0.17594(10) 0.44808(9) 1.1312(3) 0.0463(4) Uani 1 1 d . . .
H9 H 0.2067 0.4910 1.2063 0.056 Uiso 1 1 calc R . .
C10 C 0.09606(10) 0.44193(9) 1.1168(3) 0.0448(4) Uani 1 1 d . . .
H10 H 0.0724 0.4805 1.1827 0.054 Uiso 1 1 calc R . .
C11 C 0.05066(10) 0.37985(9) 1.0065(2) 0.0383(4) Uani 1 1 d . . .
H11 H -0.0043 0.3765 0.9948 0.046 Uiso 1 1 calc R . .

loop_
_atom_site_aniso_label
_atom_site_aniso_U_11
_atom_site_aniso_U_22
_atom_site_aniso_U_33
_atom_site_aniso_U_23
_atom_site_aniso_U_13
_atom_site_aniso_U_12
C1 0.0407(9) 0.0405(9) 0.0458(9) 0.0008(7) 0.0080(7) 0.0073(7)
O1 0.0410(6) 0.0314(6) 0.0397(6) 0.0018(4) 0.0103(5) 0.0044(4)
C2 0.0402(8) 0.0311(7) 0.0261(7) 0.0004(5) 0.0124(6) 0.0026(6)
N1 0.0375(7) 0.0321(7) 0.0287(6) -0.0002(5) 0.0112(5) 0.0019(5)
C3 0.0354(8) 0.0315(7) 0.0242(7) -0.0002(5) 0.0114(6) 0.0006(6)
N2 0.0349(7) 0.0323(6) 0.0288(6) -0.0005(5) 0.0105(5) 0.0008(5)
C4 0.0327(7) 0.0315(7) 0.0250(7) -0.0009(5) 0.0098(6) -0.0010(6)
N3 0.0339(7) 0.0298(6) 0.0304(6) -0.0002(5) 0.0112(5) 0.0001(5)
C5 0.0341(8) 0.0314(7) 0.0284(7) 0.0004(5) 0.0124(6) -0.0008(6)
C6 0.0355(8) 0.0291(7) 0.0304(7) 0.0017(6) 0.0077(6) 0.0006(6)
C7 0.0376(8) 0.0337(8) 0.0384(8) 0.0004(6) 0.0113(7) -0.0003(6)
C8 0.0374(8) 0.0391(8) 0.0458(9) 0.0028(7) 0.0069(7) -0.0044(7)
C9 0.0511(10) 0.0326(8) 0.0473(10) -0.0043(7) 0.0036(8) -0.0066(7)
C10 0.0525(10) 0.0346(8) 0.0443(9) -0.0072(7) 0.0105(8) 0.0031(7)
C11 0.0401(8) 0.0347(8) 0.0389(8) -0.0010(6) 0.0103(7) 0.0023(7)

loop_
_atom_type_symbol
_atom_type_description
_atom_type_scat_dispersion_real
_atom_type_scat_dispersion_imag
_atom_type_scat_source
C C 0.0033 0.0016 'International Tables Vol C Tables 4.2.6.8 and 6.1.1.4'
H H 0.0000 0.0000 'International Tables Vol C Tables 4.2.6.8 and 6.1.1.4'
N N 0.0061 0.0033 'International Tables Vol C Tables 4.2.6.8 and 6.1.1.4'
O O 0.0106 0.0060 'International Tables Vol C Tables 4.2.6.8 and 6.1.1.4'

loop_
_geom_angle_atom_site_label_1
_geom_angle_atom_site_label_2
_geom_angle_atom_site_label_3
_geom_angle
_geom_angle_site_symmetry_1
_geom_angle_site_symmetry_3
_geom_angle_publ_flag
C2 O1 C1 115.73(12) . . ?
N1 C2 O1 122.51(13) . . ?
N1 C2 C2 123.08(8) . 2_556 ?
O1 C2 C2 114.41(8) . 2_556 ?
C2 N1 C3 115.92(12) . . ?
N2 C3 N1 116.99(13) . . ?
N2 C3 C3 122.01(8) . 2_556 ?
N1 C3 C3 120.99(8) . 2_556 ?
C3 N2 C4 115.72(12) . . ?
N2 C4 N3 116.99(12) . . ?
N2 C4 C4 122.22(8) . 2_556 ?
N3 C4 C4 120.74(8) . 2_556 ?
C5 N3 C4 118.15(12) . . ?
N3 C5 C5 120.77(8) . 2_556 ?
N3 C5 C6 115.36(13) . . ?
C5 C5 C6 123.79(8) 2_556 . ?
C11 C6 C7 119.00(14) . . ?
C11 C6 C5 121.68(13) . . ?
C7 C6 C5 118.95(13) . . ?
C8 C7 C6 120.77(14) . . ?
C9 C8 C7 119.50(16) . . ?
C8 C9 C10 120.30(15) . . ?
C11 C10 C9 120.24(16) . . ?
C10 C11 C6 120.17(15) . . ?

loop_
_geom_bond_atom_site_label_1
_geom_bond_atom_site_label_2
_geom_bond_distance
_geom_bond_site_symmetry_2
_geom_bond_publ_flag
C1 O1 1.4380(19) . ?
O1 C2 1.3283(16) . ?
C2 N1 1.2890(18) . ?
C2 C2 1.459(3) 2_556 ?
N1 C3 1.3781(18) . ?
C3 N2 1.3248(18) . ?
C3 C3 1.447(3) 2_556 ?
N2 C4 1.3443(17) . ?
C4 N3 1.3621(17) . ?
C4 C4 1.418(3) 2_556 ?
N3 C5 1.3163(18) . ?
C5 C5 1.463(3) 2_556 ?
C5 C6 1.4838(19) . ?
C6 C11 1.391(2) . ?
C6 C7 1.396(2) . ?
C7 C8 1.388(2) . ?
C8 C9 1.381(2) . ?
C9 C10 1.386(2) . ?
C10 C11 1.384(2) . ?

loop_
_geom_torsion_atom_site_label_1
_geom_torsion_atom_site_label_2
_geom_torsion_atom_site_label_3
_geom_torsion_atom_site_label_4
_geom_torsion
_geom_torsion_site_symmetry_1
_geom_torsion_site_symmetry_2
_geom_torsion_site_symmetry_3
_geom_torsion_site_symmetry_4
_geom_torsion_publ_flag
C1 O1 C2 N1 -7.43(19) . . . . ?
C1 O1 C2 C2 172.88(15) . . . 2_556 ?
O1 C2 N1 C3 180.00(12) . . . . ?
C2 C2 N1 C3 -0.3(2) 2_556 . . . ?
C2 N1 C3 N2 178.57(12) . . . . ?
C2 N1 C3 C3 -0.6(2) . . . 2_556 ?
N1 C3 N2 C4 179.39(12) . . . . ?
C3 C3 N2 C4 -1.4(2) 2_556 . . . ?
C3 N2 C4 N3 176.47(12) . . . . ?
C3 N2 C4 C4 -1.1(2) . . . 2_556 ?
N2 C4 N3 C5 178.99(12) . . . . ?
C4 C4 N3 C5 -3.4(2) 2_556 . . . ?
C4 N3 C5 C5 -4.1(2) . . . 2_556 ?
C4 N3 C5 C6 172.78(12) . . . . ?
N3 C5 C6 C11 -133.17(15) . . . . ?
C5 C5 C6 C11 43.6(2) 2_556 . . . ?
N3 C5 C6 C7 39.76(19) . . . . ?
C5 C5 C6 C7 -143.45(17) 2_556 . . . ?
C11 C6 C7 C8 -0.5(2) . . . . ?
C5 C6 C7 C8 -173.63(14) . . . . ?
C6 C7 C8 C9 1.3(2) . . . . ?
C7 C8 C9 C10 -0.8(3) . . . . ?
C8 C9 C10 C11 -0.4(3) . . . . ?
C9 C10 C11 C6 1.2(3) . . . . ?
C7 C6 C11 C10 -0.7(2) . . . . ?
C5 C6 C11 C10 172.18(15) . . . . ?
